data_2018820
loop_
_publ_author_name
'Brzezinski, Krzysztof'
'Lazny, Ryszard'
'Nodzewska, Aneta'
'Sidorowicz, Katarzyna'

_publ_section_title
;
 Relative configuration, absolute configuration and absolute structure of
 three isomeric
 8-benzyl-2-[(4-bromophenyl)(hydroxy)methyl]-8-azabicyclo[3.2.1]octan-3-ones
;
_journal_coeditor_code GZ3222
_journal_issue 3
_journal_name_full 'Acta Crystallographica Section C'
_journal_page_first 303
_journal_page_last 306
_journal_paper_doi 10.1107/S0108270113002503
_journal_volume 69
_journal_year 2013
_chemical_formula_iupac 'C21 H22 Br N O2'
_chemical_formula_moiety 'C21 H22 Br N O2'
_chemical_formula_sum 'C21 H22 Br N O2'
_chemical_formula_weight 400.31
_chemical_name_systematic
;
(+)-<i>exo</i>,<i>anti</i>-(1<i>R</i>,2<i>S</i>,5<i>S</i>)-8-Benzyl-
2-[(<i>R</i>)-(4-bromophenyl)(hydroxy)methyl]-8-azabicyclo[3.2.1]octan-3-one
;
_space_group_IT_number 19
_symmetry_cell_setting orthorhombic
_symmetry_space_group_name_Hall 'P 2ac 2ab'
_symmetry_space_group_name_H-M 'P 21 21 21'
_atom_sites_solution_hydrogens geom
_atom_sites_solution_primary direct
_atom_sites_solution_secondary difmap
_audit_creation_method SHELXL97
_cell_angle_alpha 90.00
_cell_angle_beta 90.00
_cell_angle_gamma 90.00
_cell_formula_units_Z 4
_cell_length_a 5.96905(4)
_cell_length_b 14.76590(9)
_cell_length_c 20.76083(13)
_cell_measurement_reflns_used 28586
_cell_measurement_temperature 100(2)
_cell_measurement_theta_max 31.6571
_cell_measurement_theta_min 2.7533
_cell_volume 1829.83(2)
_computing_cell_refinement 'CrysAlis PRO (Agilent, 2011)'
_computing_data_collection 'CrysAlis PRO (Agilent, 2011)'
_computing_data_reduction 'CrysAlis PRO (Agilent, 2011)'
_computing_molecular_graphics 'OLEX2 (Dolomanov <i>et al.</i>, 2009)'
_computing_publication_material 'SHELXL97 (Sheldrick, 2008)'
_computing_structure_refinement 'SHELXL97 (Sheldrick, 2008)'
_computing_structure_solution 'SHELXD (Sheldrick, 2008)'
_diffrn_ambient_temperature 100(2)
_diffrn_detector_area_resol_mean 10.4052
_diffrn_measured_fraction_theta_full 0.999
_diffrn_measured_fraction_theta_max 0.999
_diffrn_measurement_device_type 'Agilent SuperNova Dual diffractometer (Cu at zero) with Atlas detector'
_diffrn_measurement_method \w
_diffrn_radiation_monochromator mirror
_diffrn_radiation_source 'SuperNova (Mo) X-ray Source'
_diffrn_radiation_type MoK\a
_diffrn_radiation_wavelength 0.71073
_diffrn_reflns_av_R_equivalents 0.064
_diffrn_reflns_av_sigmaI/netI 0.0258
_diffrn_reflns_limit_h_max 8
_diffrn_reflns_limit_h_min -8
_diffrn_reflns_limit_k_max 20
_diffrn_reflns_limit_k_min 0
_diffrn_reflns_limit_l_max 29
_diffrn_reflns_limit_l_min 0
_diffrn_reflns_number 67899
_diffrn_reflns_theta_full 30.03
_diffrn_reflns_theta_max 30.03
_diffrn_reflns_theta_min 2.76
_exptl_absorpt_coefficient_mu 2.260
_exptl_absorpt_correction_T_max 0.816
_exptl_absorpt_correction_T_min 0.308
_exptl_absorpt_correction_type analytical
_exptl_absorpt_process_details '(CrysAlis PRO; Agilent, 2011)'
_exptl_crystal_colour colourless
_exptl_crystal_density_diffrn 1.453
_exptl_crystal_density_method 'not measured'
_exptl_crystal_description needle
_exptl_crystal_F_000 824
_exptl_crystal_size_max 0.52
_exptl_crystal_size_mid 0.11
_exptl_crystal_size_min 0.09
_refine_diff_density_max 0.637
_refine_diff_density_min -0.478
_refine_ls_abs_structure_details 'Flack (1983), with 2292 Friedel pairs'
_refine_ls_abs_structure_Flack -0.011(7)
_refine_ls_extinction_method none
_refine_ls_goodness_of_fit_ref 1.036
_refine_ls_hydrogen_treatment mixed
_refine_ls_matrix_type full
_refine_ls_number_parameters 230
_refine_ls_number_reflns 5359
_refine_ls_number_restraints 0
_refine_ls_restrained_S_all 1.036
_refine_ls_R_factor_all 0.0363
_refine_ls_R_factor_gt 0.0328
_refine_ls_shift/su_max 0.002
_refine_ls_shift/su_mean 0.000
_refine_ls_structure_factor_coef Fsqd
_refine_ls_weighting_details 'calc w = 1/[\s^2^(Fo^2^)+(0.0364P)^2^+1.3126P] where P=(Fo^2^+2Fc^2^)/3'
_refine_ls_weighting_scheme calc
_refine_ls_wR_factor_gt 0.0782
_refine_ls_wR_factor_ref 0.0800
_reflns_number_gt 5007
_reflns_number_total 5359
_reflns_threshold_expression I>2\s(I)
_cod_data_source_file gz3222.cif
_cod_data_source_block II
_cod_database_code 2018820
_cod_database_fobs_code 2018820

loop_
_symmetry_equiv_pos_as_xyz
'x, y, z'
'-x+1/2, -y, z+1/2'
'x+1/2, -y+1/2, -z'
'-x, y+1/2, -z+1/2'

loop_
_atom_site_type_symbol
_atom_site_label
_atom_site_fract_x
_atom_site_fract_y
_atom_site_fract_z
_atom_site_U_iso_or_equiv
_atom_site_adp_type
_atom_site_calc_flag
_atom_site_refinement_flags
_atom_site_occupancy
_atom_site_symmetry_multiplicity
C C1 0.1312(3) 0.55838(13) 0.31042(9) 0.0135(3) Uani d . 1 1
H H1 0.0970 0.5167 0.3471 0.016 Uiso calc R 1 1
C C2 0.1759(3) 0.65521(13) 0.33494(9) 0.0137(3) Uani d . 1 1
H H2 0.0353 0.6776 0.3557 0.016 Uiso calc R 1 1
C C3 0.2284(3) 0.71768(14) 0.27886(9) 0.0152(4) Uani d . 1 1
C C4 0.3650(4) 0.67675(14) 0.22454(10) 0.0184(4) Uani d . 1 1
H H4A 0.5263 0.6827 0.2349 0.022 Uiso calc R 1 1
H H4B 0.3362 0.7112 0.1845 0.022 Uiso calc R 1 1
C C5 0.3101(4) 0.57637(14) 0.21296(9) 0.0160(4) Uani d . 1 1
H H5 0.4103 0.5499 0.1793 0.019 Uiso calc R 1 1
C C6 0.0607(4) 0.56476(15) 0.19451(10) 0.0200(4) Uani d . 1 1
H H6A 0.0056 0.6179 0.1701 0.024 Uiso calc R 1 1
H H6B 0.0382 0.5096 0.1682 0.024 Uiso calc R 1 1
C C7 -0.0594(3) 0.55655(15) 0.25996(10) 0.0201(4) Uani d . 1 1
H H7A -0.1447 0.4991 0.2626 0.024 Uiso calc R 1 1
H H7B -0.1638 0.6078 0.2666 0.024 Uiso calc R 1 1
C C9 0.3654(3) 0.65803(13) 0.38653(9) 0.0143(4) Uani d . 1 1
H H9C 0.3154 0.6208 0.4241 0.017 Uiso calc R 1 1
C C10 0.4132(4) 0.75302(12) 0.41086(9) 0.0138(3) Uani d . 1 1
C C11 0.2675(4) 0.79506(14) 0.45369(10) 0.0180(4) Uani d . 1 1
H H11 0.1325 0.7654 0.4656 0.022 Uiso calc R 1 1
C C12 0.3161(4) 0.88017(15) 0.47949(10) 0.0212(4) Uani d . 1 1
H H12 0.2161 0.9086 0.5088 0.025 Uiso calc R 1 1
C C13 0.5142(4) 0.92214(14) 0.46127(10) 0.0181(4) Uani d . 1 1
C C14 0.6610(4) 0.88237(14) 0.41832(10) 0.0185(4) Uani d . 1 1
H H14 0.7953 0.9124 0.4063 0.022 Uiso calc R 1 1
C C15 0.6091(4) 0.79761(13) 0.39295(9) 0.0165(4) Uani d . 1 1
H H15 0.7084 0.7699 0.3631 0.020 Uiso calc R 1 1
C C16 0.3379(3) 0.42820(13) 0.26515(9) 0.0153(4) Uani d . 1 1
H H16A 0.4640 0.4123 0.2363 0.018 Uiso calc R 1 1
H H16B 0.1972 0.4094 0.2438 0.018 Uiso calc R 1 1
C C17 0.3623(3) 0.37737(13) 0.32782(9) 0.0141(4) Uani d . 1 1
C C18 0.5521(3) 0.38911(14) 0.36635(10) 0.0169(4) Uani d . 1 1
H H18 0.6643 0.4312 0.3538 0.020 Uiso calc R 1 1
C C19 0.5780(4) 0.33984(14) 0.42264(10) 0.0203(4) Uani d . 1 1
H H19 0.7069 0.3487 0.4487 0.024 Uiso calc R 1 1
C C20 0.4160(4) 0.27755(14) 0.44106(9) 0.0209(4) Uani d . 1 1
H H20 0.4351 0.2431 0.4793 0.025 Uiso calc R 1 1
C C21 0.2259(4) 0.26583(14) 0.40347(10) 0.0199(4) Uani d . 1 1
H H21 0.1147 0.2233 0.4160 0.024 Uiso calc R 1 1
C C22 0.1982(4) 0.31643(14) 0.34735(9) 0.0165(4) Uani d . 1 1
H H22 0.0663 0.3092 0.3223 0.020 Uiso calc R 1 1
N N8 0.3346(3) 0.52773(11) 0.27504(7) 0.0127(3) Uani d . 1 1
O O3 0.1665(3) 0.79597(10) 0.27787(7) 0.0223(3) Uani d . 1 1
O O9 0.5686(3) 0.62051(10) 0.36339(7) 0.0188(3) Uani d . 1 1
H H9O 0.529(6) 0.584(2) 0.3352(17) 0.049(10) Uiso d . 1 1
Br Br13 0.59443(4) 1.035874(13) 0.497759(12) 0.02729(7) Uani d . 1 1

loop_
_atom_site_aniso_label
_atom_site_aniso_U_11
_atom_site_aniso_U_22
_atom_site_aniso_U_33
_atom_site_aniso_U_12
_atom_site_aniso_U_13
_atom_site_aniso_U_23
C1 0.0134(9) 0.0133(8) 0.0138(8) -0.0004(7) 0.0020(6) -0.0001(6)
C2 0.0121(8) 0.0143(9) 0.0146(8) 0.0015(7) 0.0007(7) 0.0000(7)
C3 0.0151(9) 0.0138(9) 0.0167(9) 0.0005(7) -0.0036(7) 0.0024(7)
C4 0.0220(10) 0.0146(9) 0.0187(9) 0.0021(7) 0.0035(8) 0.0059(7)
C5 0.0197(9) 0.0149(9) 0.0134(8) 0.0044(7) 0.0021(7) 0.0039(7)
C6 0.0236(11) 0.0207(10) 0.0155(9) 0.0039(8) -0.0047(8) 0.0008(7)
C7 0.0148(9) 0.0244(11) 0.0211(9) 0.0016(8) -0.0014(7) -0.0039(8)
C9 0.0169(9) 0.0129(8) 0.0132(8) 0.0013(7) -0.0006(7) 0.0006(6)
C10 0.0171(9) 0.0126(8) 0.0118(8) 0.0025(8) -0.0015(7) 0.0009(6)
C11 0.0179(9) 0.0194(10) 0.0166(9) -0.0005(8) 0.0026(7) -0.0016(7)
C12 0.0246(10) 0.0199(10) 0.0191(9) 0.0039(8) 0.0015(8) -0.0050(7)
C13 0.0256(10) 0.0110(9) 0.0177(9) 0.0020(8) -0.0027(8) -0.0012(7)
C14 0.0210(10) 0.0156(9) 0.0189(9) -0.0018(8) 0.0012(7) 0.0041(7)
C15 0.0168(9) 0.0165(9) 0.0161(8) 0.0020(8) 0.0034(7) 0.0008(7)
C16 0.0196(9) 0.0124(8) 0.0138(8) 0.0011(7) -0.0011(7) -0.0006(6)
C17 0.0172(9) 0.0107(8) 0.0142(8) 0.0016(7) -0.0004(7) -0.0011(6)
C18 0.0171(10) 0.0129(8) 0.0207(9) -0.0001(7) -0.0021(7) 0.0005(7)
C19 0.0245(10) 0.0170(9) 0.0193(9) 0.0000(9) -0.0064(8) 0.0010(7)
C20 0.0322(11) 0.0147(9) 0.0157(8) 0.0001(9) -0.0006(9) 0.0019(7)
C21 0.0274(11) 0.0145(9) 0.0177(9) -0.0057(8) 0.0039(8) -0.0014(7)
C22 0.0173(9) 0.0157(9) 0.0164(9) -0.0017(8) -0.0001(7) -0.0037(7)
N8 0.0141(7) 0.0114(7) 0.0127(7) 0.0014(6) 0.0018(5) 0.0019(6)
O3 0.0303(8) 0.0136(7) 0.0229(7) 0.0059(6) -0.0067(6) 0.0007(6)
O9 0.0155(7) 0.0167(7) 0.0241(7) 0.0053(6) -0.0034(6) -0.0063(6)
Br13 0.03686(12) 0.01334(9) 0.03168(11) 0.00017(8) -0.00484(11) -0.00574(9)

loop_
_atom_type_symbol
_atom_type_description
_atom_type_scat_dispersion_real
_atom_type_scat_dispersion_imag
_atom_type_scat_source
C C 0.0033 0.0016 'International Tables Vol C Tables 4.2.6.8 and 6.1.1.4'
H H 0.0000 0.0000 'International Tables Vol C Tables 4.2.6.8 and 6.1.1.4'
N N 0.0061 0.0033 'International Tables Vol C Tables 4.2.6.8 and 6.1.1.4'
O O 0.0106 0.0060 'International Tables Vol C Tables 4.2.6.8 and 6.1.1.4'
Br Br -0.2901 2.4595 'International Tables Vol C Tables 4.2.6.8 and 6.1.1.4'

loop_
_geom_angle_atom_site_label_1
_geom_angle_atom_site_label_2
_geom_angle_atom_site_label_3
_geom_angle
N8 C1 C2 107.67(15)
N8 C1 C7 105.08(15)
C2 C1 C7 111.55(16)
N8 C1 H1 110.8
C2 C1 H1 110.8
C7 C1 H1 110.8
C3 C2 C1 110.26(15)
C3 C2 C9 111.16(16)
C1 C2 C9 112.18(15)
C3 C2 H2 107.7
C1 C2 H2 107.7
C9 C2 H2 107.7
O3 C3 C4 122.03(18)
O3 C3 C2 121.93(18)
C4 C3 C2 116.04(16)
C3 C4 C5 112.68(17)
C3 C4 H4A 109.1
C5 C4 H4A 109.1
C3 C4 H4B 109.1
C5 C4 H4B 109.1
H4A C4 H4B 107.8
N8 C5 C4 108.07(16)
N8 C5 C6 104.87(16)
C4 C5 C6 110.56(17)
N8 C5 H5 111.0
C4 C5 H5 111.0
C6 C5 H5 111.0
C7 C6 C5 103.78(16)
C7 C6 H6A 111.0
C5 C6 H6A 111.0
C7 C6 H6B 111.0
C5 C6 H6B 111.0
H6A C6 H6B 109.0
C6 C7 C1 104.69(16)
C6 C7 H7A 110.8
C1 C7 H7A 110.8
C6 C7 H7B 110.8
C1 C7 H7B 110.8
H7A C7 H7B 108.9
O9 C9 C10 108.26(16)
O9 C9 C2 112.21(15)
C10 C9 C2 112.93(16)
O9 C9 H9C 107.7
C10 C9 H9C 107.7
C2 C9 H9C 107.7
C11 C10 C15 119.02(18)
C11 C10 C9 120.53(19)
C15 C10 C9 120.38(17)
C10 C11 C12 121.1(2)
C10 C11 H11 119.4
C12 C11 H11 119.4
C13 C12 C11 118.32(19)
C13 C12 H12 120.8
C11 C12 H12 120.8
C14 C13 C12 121.78(19)
C14 C13 Br13 118.19(17)
C12 C13 Br13 120.00(16)
C13 C14 C15 119.0(2)
C13 C14 H14 120.5
C15 C14 H14 120.5
C14 C15 C10 120.70(19)
C14 C15 H15 119.7
C10 C15 H15 119.7
N8 C16 C17 111.99(16)
N8 C16 H16A 109.2
C17 C16 H16A 109.2
N8 C16 H16B 109.2
C17 C16 H16B 109.2
H16A C16 H16B 107.9
C22 C17 C18 118.98(18)
C22 C17 C16 120.33(18)
C18 C17 C16 120.67(18)
C19 C18 C17 120.53(19)
C19 C18 H18 119.7
C17 C18 H18 119.7
C18 C19 C20 120.2(2)
C18 C19 H19 119.9
C20 C19 H19 119.9
C21 C20 C19 119.81(19)
C21 C20 H20 120.1
C19 C20 H20 120.1
C20 C21 C22 120.0(2)
C20 C21 H21 120.0
C22 C21 H21 120.0
C17 C22 C21 120.46(19)
C17 C22 H22 119.8
C21 C22 H22 119.8
C5 N8 C16 111.15(15)
C5 N8 C1 101.60(14)
C16 N8 C1 112.33(15)
C9 O9 H9O 105(3)

loop_
_geom_bond_atom_site_label_1
_geom_bond_atom_site_label_2
_geom_bond_distance
C1 N8 1.489(2)
C1 C2 1.541(3)
C1 C7 1.547(3)
C1 H1 1.0000
C2 C3 1.518(3)
C2 C9 1.558(3)
C2 H2 1.0000
C3 O3 1.214(3)
C3 C4 1.517(3)
C4 C5 1.537(3)
C4 H4A 0.9900
C4 H4B 0.9900
C5 N8 1.483(2)
C5 C6 1.547(3)
C5 H5 1.0000
C6 C7 1.541(3)
C6 H6A 0.9900
C6 H6B 0.9900
C7 H7A 0.9900
C7 H7B 0.9900
C9 O9 1.417(2)
C9 C10 1.518(3)
C9 H9C 1.0000
C10 C11 1.390(3)
C10 C15 1.393(3)
C11 C12 1.397(3)
C11 H11 0.9500
C12 C13 1.387(3)
C12 H12 0.9500
C13 C14 1.381(3)
C13 Br13 1.904(2)
C14 C15 1.393(3)
C14 H14 0.9500
C15 H15 0.9500
C16 N8 1.484(3)
C16 C17 1.509(3)
C16 H16A 0.9900
C16 H16B 0.9900
C17 C22 1.391(3)
C17 C18 1.398(3)
C18 C19 1.385(3)
C18 H18 0.9500
C19 C20 1.388(3)
C19 H19 0.9500
C20 C21 1.388(3)
C20 H20 0.9500
C21 C22 1.394(3)
C21 H21 0.9500
C22 H22 0.9500
O9 H9O 0.83(4)

loop_
_cod_related_entry_id
_cod_related_entry_database
_cod_related_entry_code
1 ChemSpider 30654423
